data_7246462
loop_
_publ_author_name
'Siedzielnik, Magdalena'
'Paw\/lowska, Monika'
'Da\'sko, Mateusz'
'Kleinschmidt, Hubert'
'Do\/l\;ega, Anna'

_publ_section_title
;
 Reactions of cobalt(ii) chloride and cobalt(ii) acetate with
 hemisalen-type ligands: ligand transformation, oxidation of cobalt and
 complex formation. Preliminary study on the cytotoxicity of Co(ii) and
 Co(iii) hemisalen complexes
;
_journal_issue 13
_journal_name_full 'RSC Advances'
_journal_page_first 8830
_journal_page_last 8843
_journal_paper_doi 10.1039/D2RA07089H
_journal_volume 13
_journal_year 2023
_chemical_formula_moiety 'C26 H22 Co N4 O4'
_chemical_formula_sum 'C26 H22 Co N4 O4'
_chemical_formula_weight 513.4
_space_group_IT_number 14
_space_group_name_Hall '-P 2yn'
_space_group_name_H-M_alt 'P 1 21/n 1'
_symmetry_cell_setting monoclinic
_symmetry_Int_Tables_number 14
_symmetry_space_group_name_Hall '-P 2yn'
_symmetry_space_group_name_H-M 'P 1 21/n 1'
_atom_sites_solution_hydrogens geom
_atom_sites_solution_primary other
_audit_creation_date 2023-01-17T16:34:55-00:00
_audit_creation_method 'WinGX routine CIF_UPDATE'
_audit_update_record
;
2023-01-23 deposited with the CCDC.	2023-03-08 downloaded from the CCDC.
;
_cell_angle_alpha 90
_cell_angle_beta 114.666(7)
_cell_angle_gamma 90
_cell_formula_units_Z 4
_cell_length_a 12.5620(15)
_cell_length_b 15.3891(8)
_cell_length_c 12.9050(12)
_cell_measurement_reflns_used 14135
_cell_measurement_temperature 120(2)
_cell_measurement_theta_max 29.62
_cell_measurement_theta_min 2.32
_cell_volume 2267.1(4)
_computing_cell_refinement
;
        X-Area Recipe 1.34.0.0 (STOE, 2019)
;
_computing_data_collection
;
        X-Area WinXpose 2.0.22.0 (STOE, 2016)
;
_computing_data_reduction
;
        X-Area Integrate 1.77.0.0 (STOE, 2019)
        X-Area X-Red32 1.65.0.0 (STOE, 2018)
;
_computing_publication_material
;
STOE & Cie GmbH, X-Area, software package for collecting single-crystal or
multi-domain crystal data on STOE area-detector diffractometers, for image
processing, for the correction and scaling of reflection intensities and
        for outlier rejection, version 1.88, Darmstadt 2019
;
_computing_structure_refinement 'SHELXL-2014/7 (Sheldrick, 2014)'
_diffrn_ambient_temperature 120(2)
_diffrn_detector 'image plate (34 cm diameter)'
_diffrn_detector_area_resol_mean 6.67
_diffrn_detector_type 'STOE Imaging Plate'
_diffrn_measured_fraction_theta_full 0.999
_diffrn_measured_fraction_theta_max 0.993
_diffrn_measurement_device '2-circle diffractometer'
_diffrn_measurement_device_type 'STOE IPDS 2T'
_diffrn_measurement_method 'rotation method, \w scans'
_diffrn_radiation_monochromator 'parabolic x-ray mirror'
_diffrn_radiation_probe x-ray
_diffrn_radiation_type MoK\a
_diffrn_radiation_wavelength 0.71073
_diffrn_reflns_av_R_equivalents 0.0301
_diffrn_reflns_av_unetI/netI 0.0264
_diffrn_reflns_Laue_measured_fraction_full 0.999
_diffrn_reflns_Laue_measured_fraction_max 0.993
_diffrn_reflns_limit_h_max 17
_diffrn_reflns_limit_h_min -17
_diffrn_reflns_limit_k_max 18
_diffrn_reflns_limit_k_min -21
_diffrn_reflns_limit_l_max 17
_diffrn_reflns_limit_l_min -17
_diffrn_reflns_number 18864
_diffrn_reflns_point_group_measured_fraction_full 0.999
_diffrn_reflns_point_group_measured_fraction_max 0.993
_diffrn_reflns_theta_full 25.242
_diffrn_reflns_theta_max 29.214
_diffrn_reflns_theta_min 2.316
_diffrn_source 'GeniX Mo, 0.05 x 0.05 mm2 microfocus'
_exptl_absorpt_coefficient_mu 0.799
_exptl_absorpt_correction_T_max 0.8705
_exptl_absorpt_correction_T_min 0.778
_exptl_absorpt_correction_type integration
_exptl_absorpt_process_details
;
STOE X-Red32, absorption correction by Gaussian integration, analogous to
P. Coppens, "The Evaluation of Absorption and Extinction in Single-Crystal
        Structure Analysis", published in
        F. R. Ahmed (Editor), "Crystallographic Computing",
        Munksgaard, Copenhagen (1970), 255 - 270
;
_exptl_crystal_colour orange
_exptl_crystal_density_diffrn 1.504
_exptl_crystal_density_method 'not measured'
_exptl_crystal_description prism
_exptl_crystal_F_000 1060
_exptl_crystal_size_max 0.335
_exptl_crystal_size_mid 0.256
_exptl_crystal_size_min 0.179
_refine_diff_density_max 0.409
_refine_diff_density_min -0.383
_refine_diff_density_rms 0.058
_refine_ls_extinction_method none
_refine_ls_goodness_of_fit_ref 1.062
_refine_ls_hydrogen_treatment constr
_refine_ls_matrix_type full
_refine_ls_number_parameters 318
_refine_ls_number_reflns 6107
_refine_ls_number_restraints 0
_refine_ls_restrained_S_all 1.062
_refine_ls_R_factor_all 0.0405
_refine_ls_R_factor_gt 0.0309
_refine_ls_shift/su_max 0.002
_refine_ls_shift/su_mean 0
_refine_ls_structure_factor_coef Fsqd
_refine_ls_weighting_details 'w=1/[\s^2^(Fo^2^)+(0.0416P)^2^+0.7521P] where P=(Fo^2^+2Fc^2^)/3'
_refine_ls_weighting_scheme calc
_refine_ls_wR_factor_gt 0.0773
_refine_ls_wR_factor_ref 0.0809
_reflns_Friedel_coverage 0
_reflns_number_gt 5105
_reflns_number_total 6107
_reflns_threshold_expression 'I > 2\s(I)'
_cod_data_source_file d2ra07089h2.cif
_cod_data_source_block ms30_2021
_cod_original_sg_symbol_H-M 'P 21/n'
_cod_database_code 7246462
_shelx_shelxl_version_number 2014/7

loop_
_symmetry_equiv_pos_as_xyz
'x, y, z'
'-x+1/2, y+1/2, -z+1/2'
'-x, -y, -z'
'x-1/2, -y-1/2, z-1/2'

loop_
_atom_site_label
_atom_site_type_symbol
_atom_site_fract_x
_atom_site_fract_y
_atom_site_fract_z
_atom_site_U_iso_or_equiv
_atom_site_adp_type
_atom_site_occupancy
_atom_site_site_symmetry_order
_atom_site_calc_flag
_atom_site_refinement_flags_posn
_atom_site_refinement_flags_adp
_atom_site_refinement_flags_occupancy
_atom_site_disorder_assembly
_atom_site_disorder_group
Co1 Co 0.66457(2) 0.60096(2) 0.45004(2) 0.01724(6) Uani 1 1 d . . . . .
O3 O 0.59400(9) 0.71272(7) 0.45158(9) 0.0231(2) Uani 1 1 d . . . . .
O1 O 0.59281(8) 0.54082(7) 0.30647(8) 0.0196(2) Uani 1 1 d . . . . .
O2 O 0.47183(9) 0.43733(7) 0.13873(9) 0.0236(2) Uani 1 1 d . . . . .
N3 N 0.62996(10) 0.55892(8) 0.57931(10) 0.0171(2) Uani 1 1 d . . . . .
O4 O 0.49218(10) 0.86493(8) 0.40083(11) 0.0332(3) Uani 1 1 d . . . . .
C14 C 0.52796(11) 0.73356(9) 0.50286(12) 0.0193(3) Uani 1 1 d . . . . .
C2 C 0.76578(12) 0.52854(9) 0.26947(12) 0.0204(3) Uani 1 1 d . . . . .
N2 N 1.02490(11) 0.63678(10) 0.55121(12) 0.0301(3) Uani 1 1 d . . . . .
C6 C 0.58397(12) 0.45485(10) 0.15234(12) 0.0206(3) Uani 1 1 d . . . . .
C22 C 0.68370(11) 0.47842(9) 0.62305(11) 0.0180(3) Uani 1 1 d . . . . .
C19 C 0.47123(12) 0.81676(10) 0.47973(13) 0.0232(3) Uani 1 1 d . . . . .
C1 C 0.64703(12) 0.51064(9) 0.24711(11) 0.0183(3) Uani 1 1 d . . . . .
N4 N 0.74677(11) 0.45128(8) 0.56695(10) 0.0226(2) Uani 1 1 d . . . . .
C9 C 0.91617(12) 0.65882(9) 0.53291(12) 0.0195(3) Uani 1 1 d . . . . .
C15 C 0.50694(11) 0.67958(9) 0.58246(11) 0.0183(3) Uani 1 1 d . . . . .
C21 C 0.55937(12) 0.59599(9) 0.61691(12) 0.0185(3) Uani 1 1 d . . . . .
H21 H 0.5415 0.565 0.6713 0.022 Uiso 1 1 calc R U . . .
C5 C 0.63472(14) 0.42172(11) 0.08429(13) 0.0265(3) Uani 1 1 d . . . . .
H5 H 0.5905 0.3849 0.022 0.032 Uiso 1 1 calc R U . . .
N1 N 0.82110(10) 0.61517(8) 0.44420(10) 0.0181(2) Uani 1 1 d . . . . .
C13 C 0.89062(14) 0.72120(12) 0.59575(15) 0.0331(4) Uani 1 1 d . . . . .
H13 H 0.8117 0.7352 0.58 0.04 Uiso 1 1 calc R U . . .
C7 C 0.41153(15) 0.37131(12) 0.05810(14) 0.0310(3) Uani 1 1 d . . . . .
H7A H 0.3971 0.3912 -0.0187 0.046 Uiso 1 1 calc R U . . .
H7B H 0.3366 0.3589 0.0617 0.046 Uiso 1 1 calc R U . . .
H7C H 0.4594 0.3184 0.0759 0.046 Uiso 1 1 calc R U . . .
C11 C 1.09584(14) 0.74105(11) 0.70282(13) 0.0283(3) Uani 1 1 d . . . . .
H11 H 1.1606 0.7686 0.7617 0.034 Uiso 1 1 calc R U . . .
C23 C 0.80688(14) 0.37727(11) 0.60189(15) 0.0288(3) Uani 1 1 d . . . . .
H23 H 0.8511 0.3569 0.5624 0.035 Uiso 1 1 calc R U . . .
C8 C 0.84367(12) 0.57801(10) 0.36492(12) 0.0206(3) Uani 1 1 d . . . . .
H8 H 0.9213 0.5845 0.3712 0.025 Uiso 1 1 calc R U . . .
C18 C 0.40283(13) 0.84387(10) 0.53356(14) 0.0265(3) Uani 1 1 d . . . . .
H18 H 0.3689 0.9002 0.5185 0.032 Uiso 1 1 calc R U . . .
C4 C 0.75152(14) 0.44201(12) 0.10642(14) 0.0304(3) Uani 1 1 d . . . . .
H4 H 0.7859 0.4197 0.0588 0.036 Uiso 1 1 calc R U . . .
C26 C 0.67864(13) 0.43388(10) 0.71530(14) 0.0252(3) Uani 1 1 d . . . . .
H26 H 0.6326 0.4546 0.7527 0.03 Uiso 1 1 calc R U . . .
C24 C 0.80796(15) 0.32904(11) 0.69218(16) 0.0328(4) Uani 1 1 d . . . . .
H24 H 0.852 0.2768 0.7145 0.039 Uiso 1 1 calc R U . . .
C17 C 0.38262(13) 0.78878(10) 0.61091(14) 0.0263(3) Uani 1 1 d . . . . .
H17 H 0.3343 0.8077 0.6469 0.032 Uiso 1 1 calc R U . . .
C12 C 0.98242(15) 0.76311(13) 0.68237(16) 0.0391(4) Uani 1 1 d . . . . .
H12 H 0.9674 0.8064 0.727 0.047 Uiso 1 1 calc R U . . .
C25 C 0.74335(15) 0.35852(11) 0.74959(16) 0.0338(4) Uani 1 1 d . . . . .
H25 H 0.7436 0.3268 0.8128 0.041 Uiso 1 1 calc R U . . .
C16 C 0.43248(12) 0.70866(10) 0.63376(12) 0.0219(3) Uani 1 1 d . . . . .
H16 H 0.4175 0.6714 0.6848 0.026 Uiso 1 1 calc R U . . .
C3 C 0.81472(13) 0.49389(11) 0.19670(13) 0.0269(3) Uani 1 1 d . . . . .
H3 H 0.8936 0.5073 0.2115 0.032 Uiso 1 1 calc R U . . .
C10 C 1.11233(13) 0.67810(12) 0.63553(14) 0.0308(3) Uani 1 1 d . . . . .
H10 H 1.1905 0.6629 0.6496 0.037 Uiso 1 1 calc R U . . .
C20 C 0.41046(16) 0.93224(13) 0.34618(18) 0.0398(4) Uani 1 1 d . . . . .
H20A H 0.4213 0.9526 0.2792 0.06 Uiso 1 1 calc R U . . .
H20B H 0.4231 0.9806 0.3994 0.06 Uiso 1 1 calc R U . . .
H20C H 0.3306 0.9099 0.3222 0.06 Uiso 1 1 calc R U . . .

loop_
_atom_site_aniso_label
_atom_site_aniso_U_11
_atom_site_aniso_U_22
_atom_site_aniso_U_33
_atom_site_aniso_U_23
_atom_site_aniso_U_13
_atom_site_aniso_U_12
Co1 0.01503(9) 0.02078(10) 0.01805(9) 0.00034(7) 0.00901(7) 0.00115(7)
O3 0.0221(5) 0.0231(5) 0.0297(5) 0.0055(4) 0.0162(4) 0.0049(4)
O1 0.0170(5) 0.0245(5) 0.0196(5) -0.0006(4) 0.0098(4) -0.0004(4)
O2 0.0183(5) 0.0315(6) 0.0211(5) -0.0030(4) 0.0082(4) -0.0071(4)
N3 0.0144(5) 0.0179(5) 0.0190(5) 0.0009(4) 0.0069(4) -0.0002(4)
O4 0.0280(6) 0.0293(6) 0.0476(7) 0.0189(5) 0.0212(5) 0.0098(5)
C14 0.0140(6) 0.0210(6) 0.0222(6) 0.0001(5) 0.0070(5) 0.0005(5)
C2 0.0184(6) 0.0230(7) 0.0225(7) -0.0025(5) 0.0111(5) -0.0014(5)
N2 0.0182(6) 0.0381(8) 0.0341(7) -0.0132(6) 0.0108(5) -0.0040(5)
C6 0.0184(6) 0.0239(7) 0.0202(6) 0.0012(5) 0.0089(5) -0.0028(5)
C22 0.0132(6) 0.0182(6) 0.0211(6) -0.0005(5) 0.0057(5) -0.0012(5)
C19 0.0179(6) 0.0202(7) 0.0314(7) 0.0048(6) 0.0102(6) 0.0020(5)
C1 0.0174(6) 0.0200(6) 0.0189(6) 0.0016(5) 0.0090(5) 0.0002(5)
N4 0.0204(6) 0.0259(6) 0.0227(6) -0.0002(5) 0.0102(5) 0.0026(5)
C9 0.0179(6) 0.0212(6) 0.0197(6) 0.0002(5) 0.0082(5) -0.0019(5)
C15 0.0147(6) 0.0198(6) 0.0204(6) -0.0012(5) 0.0073(5) 0.0002(5)
C21 0.0157(6) 0.0211(6) 0.0194(6) -0.0010(5) 0.0081(5) -0.0020(5)
C5 0.0268(7) 0.0304(8) 0.0227(7) -0.0071(6) 0.0108(6) -0.0054(6)
N1 0.0155(5) 0.0200(6) 0.0196(5) -0.0010(4) 0.0082(4) -0.0012(4)
C13 0.0195(7) 0.0424(10) 0.0350(8) -0.0144(7) 0.0088(6) 0.0025(7)
C7 0.0270(8) 0.0336(8) 0.0284(8) -0.0044(7) 0.0076(6) -0.0106(7)
C11 0.0226(7) 0.0325(8) 0.0261(7) -0.0062(6) 0.0064(6) -0.0047(6)
C23 0.0231(7) 0.0309(8) 0.0344(8) -0.0015(6) 0.0139(6) 0.0076(6)
C8 0.0161(6) 0.0240(7) 0.0244(7) -0.0015(5) 0.0109(5) -0.0017(5)
C18 0.0205(7) 0.0217(7) 0.0366(8) 0.0007(6) 0.0111(6) 0.0057(5)
C4 0.0288(8) 0.0386(9) 0.0301(8) -0.0101(7) 0.0185(7) -0.0027(7)
C26 0.0237(7) 0.0254(7) 0.0315(8) 0.0072(6) 0.0165(6) 0.0041(6)
C24 0.0264(8) 0.0256(8) 0.0458(10) 0.0091(7) 0.0145(7) 0.0095(6)
C17 0.0205(7) 0.0296(8) 0.0312(8) -0.0029(6) 0.0131(6) 0.0044(6)
C12 0.0258(8) 0.0489(11) 0.0383(9) -0.0211(8) 0.0090(7) 0.0019(8)
C25 0.0299(8) 0.0323(9) 0.0443(9) 0.0163(8) 0.0203(7) 0.0072(7)
C16 0.0188(6) 0.0258(7) 0.0237(7) 0.0001(6) 0.0113(5) 0.0019(5)
C3 0.0212(7) 0.0355(8) 0.0290(7) -0.0059(6) 0.0155(6) -0.0032(6)
C10 0.0172(7) 0.0392(9) 0.0344(8) -0.0096(7) 0.0093(6) -0.0033(6)
C20 0.0294(9) 0.0330(9) 0.0564(12) 0.0217(8) 0.0173(8) 0.0095(7)

loop_
_atom_type_symbol
_atom_type_description
_atom_type_scat_dispersion_real
_atom_type_scat_dispersion_imag
_atom_type_scat_source
C C 0.0033 0.0016 'International Tables Vol C Tables 4.2.6.8 and 6.1.1.4'
H H 0 0 'International Tables Vol C Tables 4.2.6.8 and 6.1.1.4'
Co Co 0.3494 0.9721 'International Tables Vol C Tables 4.2.6.8 and 6.1.1.4'
N N 0.0061 0.0033 'International Tables Vol C Tables 4.2.6.8 and 6.1.1.4'
O O 0.0106 0.006 'International Tables Vol C Tables 4.2.6.8 and 6.1.1.4'

loop_
_exptl_crystal_face_index_h
_exptl_crystal_face_index_k
_exptl_crystal_face_index_l
_exptl_crystal_face_perp_dist
4 0 -3 0.162
-1 3 -6 0.136
1 -4 8 0.119
3 -1 0 0.162
-1 -7 -5 0.137
1 7 4 0.042
0 1 -1 0.142
-1 -1 -7 0.139
-1 -9 -2 0.13
-7 1 3 0.173
-4 0 3 0.167

loop_
_geom_angle_atom_site_label_1
_geom_angle_atom_site_label_2
_geom_angle_atom_site_label_3
_geom_angle
_geom_angle_site_symmetry_1
_geom_angle_site_symmetry_3
_geom_angle_publ_flag
O1 Co1 O3 113.81(5) . . ?
O1 Co1 N3 118.03(5) . . ?
O3 Co1 N3 91.08(5) . . ?
O1 Co1 N1 95.09(4) . . ?
O3 Co1 N1 111.24(5) . . ?
N3 Co1 N1 128.54(5) . . ?
C14 O3 Co1 128.04(9) . . ?
C1 O1 Co1 125.91(9) . . ?
C6 O2 C7 115.99(12) . . ?
C21 N3 C22 121.36(12) . . ?
C21 N3 Co1 125.91(10) . . ?
C22 N3 Co1 112.56(9) . . ?
C19 O4 C20 116.10(13) . . ?
O3 C14 C15 124.86(13) . . ?
O3 C14 C19 118.80(13) . . ?
C15 C14 C19 116.34(12) . . ?
C1 C2 C3 119.90(13) . . ?
C1 C2 C8 124.04(13) . . ?
C3 C2 C8 116.02(13) . . ?
C9 N2 C10 117.14(14) . . ?
O2 C6 C5 124.63(13) . . ?
O2 C6 C1 113.56(12) . . ?
C5 C6 C1 121.80(13) . . ?
N4 C22 C26 123.58(13) . . ?
N4 C22 N3 110.40(12) . . ?
C26 C22 N3 125.94(13) . . ?
O4 C19 C18 124.40(14) . . ?
O4 C19 C14 113.86(13) . . ?
C18 C19 C14 121.74(14) . . ?
O1 C1 C2 124.89(13) . . ?
O1 C1 C6 118.46(12) . . ?
C2 C1 C6 116.65(12) . . ?
C23 N4 C22 117.41(13) . . ?
N2 C9 C13 123.20(13) . . ?
N2 C9 N1 118.36(13) . . ?
C13 C9 N1 118.44(13) . . ?
C16 C15 C14 120.37(13) . . ?
C16 C15 C21 116.41(12) . . ?
C14 C15 C21 123.21(12) . . ?
N3 C21 C15 125.01(13) . . ?
N3 C21 H21 117.5 . . ?
C15 C21 H21 117.5 . . ?
C6 C5 C4 120.53(14) . . ?
C6 C5 H5 119.7 . . ?
C4 C5 H5 119.7 . . ?
C8 N1 C9 116.88(12) . . ?
C8 N1 Co1 121.23(10) . . ?
C9 N1 Co1 121.59(9) . . ?
C9 C13 C12 118.64(15) . . ?
C9 C13 H13 120.7 . . ?
C12 C13 H13 120.7 . . ?
O2 C7 H7A 109.5 . . ?
O2 C7 H7B 109.5 . . ?
H7A C7 H7B 109.5 . . ?
O2 C7 H7C 109.5 . . ?
H7A C7 H7C 109.5 . . ?
H7B C7 H7C 109.5 . . ?
C10 C11 C12 117.98(15) . . ?
C10 C11 H11 121 . . ?
C12 C11 H11 121 . . ?
N4 C23 C24 123.33(15) . . ?
N4 C23 H23 118.3 . . ?
C24 C23 H23 118.3 . . ?
N1 C8 C2 127.95(13) . . ?
N1 C8 H8 116 . . ?
C2 C8 H8 116 . . ?
C19 C18 C17 120.64(14) . . ?
C19 C18 H18 119.7 . . ?
C17 C18 H18 119.7 . . ?
C3 C4 C5 119.34(14) . . ?
C3 C4 H4 120.3 . . ?
C5 C4 H4 120.3 . . ?
C25 C26 C22 117.09(14) . . ?
C25 C26 H26 121.5 . . ?
C22 C26 H26 121.5 . . ?
C23 C24 C25 118.39(15) . . ?
C23 C24 H24 120.8 . . ?
C25 C24 H24 120.8 . . ?
C16 C17 C18 119.74(14) . . ?
C16 C17 H17 120.1 . . ?
C18 C17 H17 120.1 . . ?
C11 C12 C13 119.05(16) . . ?
C11 C12 H12 120.5 . . ?
C13 C12 H12 120.5 . . ?
C26 C25 C24 120.19(15) . . ?
C26 C25 H25 119.9 . . ?
C24 C25 H25 119.9 . . ?
C17 C16 C15 121.12(14) . . ?
C17 C16 H16 119.4 . . ?
C15 C16 H16 119.4 . . ?
C4 C3 C2 121.75(14) . . ?
C4 C3 H3 119.1 . . ?
C2 C3 H3 119.1 . . ?
N2 C10 C11 124.00(15) . . ?
N2 C10 H10 118 . . ?
C11 C10 H10 118 . . ?
O4 C20 H20A 109.5 . . ?
O4 C20 H20B 109.5 . . ?
H20A C20 H20B 109.5 . . ?
O4 C20 H20C 109.5 . . ?
H20A C20 H20C 109.5 . . ?
H20B C20 H20C 109.5 . . ?

loop_
_geom_bond_atom_site_label_1
_geom_bond_atom_site_label_2
_geom_bond_distance
_geom_bond_site_symmetry_2
_geom_bond_publ_flag
Co1 O1 1.9255(10) . ?
Co1 O3 1.9389(10) . ?
Co1 N3 1.9990(12) . ?
Co1 N1 2.0108(12) . ?
O3 C14 1.2990(17) . ?
O1 C1 1.3047(16) . ?
O2 C6 1.3716(17) . ?
O2 C7 1.4251(19) . ?
N3 C21 1.3064(17) . ?
N3 C22 1.4110(17) . ?
O4 C19 1.3709(18) . ?
O4 C20 1.4212(19) . ?
C14 C15 1.4288(19) . ?
C14 C19 1.435(2) . ?
C2 C1 1.4231(19) . ?
C2 C3 1.423(2) . ?
C2 C8 1.4311(19) . ?
N2 C9 1.3294(19) . ?
N2 C10 1.341(2) . ?
C6 C5 1.380(2) . ?
C6 C1 1.4325(19) . ?
C22 N4 1.3435(18) . ?
C22 C26 1.398(2) . ?
C19 C18 1.376(2) . ?
N4 C23 1.337(2) . ?
C9 C13 1.378(2) . ?
C9 N1 1.4307(18) . ?
C15 C16 1.4249(19) . ?
C15 C21 1.4289(19) . ?
C21 H21 0.95 . ?
C5 C4 1.408(2) . ?
C5 H5 0.95 . ?
N1 C8 1.3024(18) . ?
C13 C12 1.385(2) . ?
C13 H13 0.95 . ?
C7 H7A 0.98 . ?
C7 H7B 0.98 . ?
C7 H7C 0.98 . ?
C11 C10 1.373(2) . ?
C11 C12 1.379(2) . ?
C11 H11 0.95 . ?
C23 C24 1.377(2) . ?
C23 H23 0.95 . ?
C8 H8 0.95 . ?
C18 C17 1.411(2) . ?
C18 H18 0.95 . ?
C4 C3 1.361(2) . ?
C4 H4 0.95 . ?
C26 C25 1.379(2) . ?
C26 H26 0.95 . ?
C24 C25 1.384(2) . ?
C24 H24 0.95 . ?
C17 C16 1.358(2) . ?
C17 H17 0.95 . ?
C12 H12 0.95 . ?
C25 H25 0.95 . ?
C16 H16 0.95 . ?
C3 H3 0.95 . ?
C10 H10 0.95 . ?
C20 H20A 0.98 . ?
C20 H20B 0.98 . ?
C20 H20C 0.98 . ?

loop_
_geom_torsion_atom_site_label_1
_geom_torsion_atom_site_label_2
_geom_torsion_atom_site_label_3
_geom_torsion_atom_site_label_4
_geom_torsion
_geom_torsion_site_symmetry_1
_geom_torsion_site_symmetry_2
_geom_torsion_site_symmetry_3
_geom_torsion_site_symmetry_4
_geom_torsion_publ_flag
Co1 O3 C14 C15 9.0(2) . . . . ?
Co1 O3 C14 C19 -171.24(10) . . . . ?
C7 O2 C6 C5 8.7(2) . . . . ?
C7 O2 C6 C1 -170.08(13) . . . . ?
C21 N3 C22 N4 176.56(12) . . . . ?
Co1 N3 C22 N4 1.09(14) . . . . ?
C21 N3 C22 C26 -6.5(2) . . . . ?
Co1 N3 C22 C26 178.01(12) . . . . ?
C20 O4 C19 C18 -20.8(2) . . . . ?
C20 O4 C19 C14 159.41(15) . . . . ?
O3 C14 C19 O4 1.7(2) . . . . ?
C15 C14 C19 O4 -178.53(12) . . . . ?
O3 C14 C19 C18 -178.12(14) . . . . ?
C15 C14 C19 C18 1.6(2) . . . . ?
Co1 O1 C1 C2 -10.2(2) . . . . ?
Co1 O1 C1 C6 169.51(10) . . . . ?
C3 C2 C1 O1 -178.19(14) . . . . ?
C8 C2 C1 O1 4.0(2) . . . . ?
C3 C2 C1 C6 2.1(2) . . . . ?
C8 C2 C1 C6 -175.63(14) . . . . ?
O2 C6 C1 O1 -2.38(19) . . . . ?
C5 C6 C1 O1 178.78(14) . . . . ?
O2 C6 C1 C2 177.31(12) . . . . ?
C5 C6 C1 C2 -1.5(2) . . . . ?
C26 C22 N4 C23 0.4(2) . . . . ?
N3 C22 N4 C23 177.42(13) . . . . ?
C10 N2 C9 C13 0.1(2) . . . . ?
C10 N2 C9 N1 -179.39(14) . . . . ?
O3 C14 C15 C16 -179.81(13) . . . . ?
C19 C14 C15 C16 0.45(19) . . . . ?
O3 C14 C15 C21 1.5(2) . . . . ?
C19 C14 C15 C21 -178.26(13) . . . . ?
C22 N3 C21 C15 176.03(12) . . . . ?
Co1 N3 C21 C15 -9.1(2) . . . . ?
C16 C15 C21 N3 -179.87(13) . . . . ?
C14 C15 C21 N3 -1.1(2) . . . . ?
O2 C6 C5 C4 -178.65(15) . . . . ?
C1 C6 C5 C4 0.1(2) . . . . ?
N2 C9 N1 C8 -21.2(2) . . . . ?
C13 C9 N1 C8 159.21(15) . . . . ?
N2 C9 N1 Co1 152.53(11) . . . . ?
C13 C9 N1 Co1 -27.02(18) . . . . ?
N2 C9 C13 C12 -0.1(3) . . . . ?
N1 C9 C13 C12 179.46(17) . . . . ?
C22 N4 C23 C24 -0.8(2) . . . . ?
C9 N1 C8 C2 178.07(14) . . . . ?
Co1 N1 C8 C2 4.3(2) . . . . ?
C1 C2 C8 N1 -1.1(2) . . . . ?
C3 C2 C8 N1 -178.96(15) . . . . ?
O4 C19 C18 C17 177.80(14) . . . . ?
C14 C19 C18 C17 -2.4(2) . . . . ?
C6 C5 C4 C3 0.8(3) . . . . ?
N4 C22 C26 C25 0.5(2) . . . . ?
N3 C22 C26 C25 -176.01(14) . . . . ?
N4 C23 C24 C25 0.2(3) . . . . ?
C19 C18 C17 C16 0.9(2) . . . . ?
C10 C11 C12 C13 0.1(3) . . . . ?
C9 C13 C12 C11 0.0(3) . . . . ?
C22 C26 C25 C24 -1.1(3) . . . . ?
C23 C24 C25 C26 0.8(3) . . . . ?
C18 C17 C16 C15 1.2(2) . . . . ?
C14 C15 C16 C17 -1.9(2) . . . . ?
C21 C15 C16 C17 176.95(13) . . . . ?
C5 C4 C3 C2 -0.2(3) . . . . ?
C1 C2 C3 C4 -1.4(2) . . . . ?
C8 C2 C3 C4 176.58(16) . . . . ?
C9 N2 C10 C11 -0.1(3) . . . . ?
C12 C11 C10 N2 0.0(3) . . . . ?
